data_7201635
loop_
_publ_author_name
'Ye, Junwei'
'Liu, Yu'
'Zhao, Yunfeng'
'Mu, Xiaoyue'
'Zhang, Ping'
'Wang, Yue'

_publ_section_title
;
 Porous lanthanide--copper coordination frameworks exhibiting
 reversible single-crystal-to-single-crystal transformation based on
 variable coordination number and geometry
;
_journal_issue 5
_journal_name_full CrystEngComm
_journal_page_first 598
_journal_paper_doi 10.1039/b712280b
_journal_volume 10
_journal_year 2008
_chemical_formula_sum 'C32 H32 Cu Dy2 N4 O34'
_chemical_formula_weight 1405.16
_chemical_name_systematic
;
?
;
_space_group_IT_number 2
_symmetry_cell_setting triclinic
_symmetry_space_group_name_Hall '-P 1'
_symmetry_space_group_name_H-M 'P -1'
_atom_sites_solution_hydrogens geom
_atom_sites_solution_primary direct
_atom_sites_solution_secondary difmap
_audit_creation_method SHELXL-97
_cell_angle_alpha 83.41(3)
_cell_angle_beta 74.96(3)
_cell_angle_gamma 69.67(3)
_cell_formula_units_Z 1
_cell_length_a 10.425(2)
_cell_length_b 10.620(2)
_cell_length_c 11.323(2)
_cell_measurement_reflns_used 11124
_cell_measurement_temperature 293(2)
_cell_measurement_theta_max 27.49
_cell_measurement_theta_min 3.15
_cell_volume 1134.8(5)
_computing_cell_refinement RAPID-AUTO
_computing_data_collection 'RAPID-AUTO (Rigaku, 1998)'
_computing_data_reduction RAPID-AUTO
_computing_molecular_graphics 'DIAMOND (Brandenburg, 1999) and SHELXP97'
_computing_publication_material SHELXL97
_computing_structure_refinement 'SHELXL97 (Sheldrick, 1997)'
_computing_structure_solution 'SHELXS97 (Sheldrick, 1997)'
_diffrn_ambient_temperature 293(2)
_diffrn_detector_area_resol_mean 10.0
_diffrn_measured_fraction_theta_full 0.992
_diffrn_measured_fraction_theta_max 0.992
_diffrn_measurement_device_type 'Rigaku RAXIS-RAPID'
_diffrn_measurement_method '\w scan'
_diffrn_radiation_monochromator graphite
_diffrn_radiation_source 'fine-focus sealed tube'
_diffrn_radiation_type MoK\a
_diffrn_radiation_wavelength 0.71073
_diffrn_reflns_av_R_equivalents 0.0191
_diffrn_reflns_av_sigmaI/netI 0.0231
_diffrn_reflns_limit_h_max 13
_diffrn_reflns_limit_h_min -13
_diffrn_reflns_limit_k_max 13
_diffrn_reflns_limit_k_min -13
_diffrn_reflns_limit_l_max 14
_diffrn_reflns_limit_l_min -14
_diffrn_reflns_number 11290
_diffrn_reflns_theta_full 27.48
_diffrn_reflns_theta_max 27.48
_diffrn_reflns_theta_min 3.16
_diffrn_standards_interval_count 0
_diffrn_standards_interval_time 0
_diffrn_standards_number 0
_exptl_absorpt_coefficient_mu 3.838
_exptl_absorpt_correction_T_max 0.4897
_exptl_absorpt_correction_T_min 0.3428
_exptl_absorpt_correction_type empirical
_exptl_absorpt_process_details 'Higashi (1995)'
_exptl_crystal_colour blue
_exptl_crystal_density_diffrn 2.056
_exptl_crystal_density_meas ?
_exptl_crystal_density_method .
_exptl_crystal_description block
_exptl_crystal_F_000 685
_exptl_crystal_size_max 0.36
_exptl_crystal_size_mid 0.28
_exptl_crystal_size_min 0.22
_refine_diff_density_max 3.013
_refine_diff_density_min -1.255
_refine_diff_density_rms 0.173
_refine_ls_extinction_coef 0
_refine_ls_extinction_method none
_refine_ls_goodness_of_fit_ref 1.076
_refine_ls_hydrogen_treatment constr
_refine_ls_matrix_type full
_refine_ls_number_parameters 331
_refine_ls_number_reflns 5163
_refine_ls_number_restraints 0
_refine_ls_restrained_S_all 1.076
_refine_ls_R_factor_all 0.0273
_refine_ls_R_factor_gt 0.0257
_refine_ls_shift/su_max 0.001
_refine_ls_shift/su_mean 0.000
_refine_ls_structure_factor_coef Fsqd
_refine_ls_weighting_details 'calc w=1/[\s^2^(Fo^2^)+(0.0395P)^2^+5.4921P] where P=(Fo^2^+2Fc^2^)/3'
_refine_ls_weighting_scheme calc
_refine_ls_wR_factor_gt 0.0752
_refine_ls_wR_factor_ref 0.0809
_reflns_number_gt 4971
_reflns_number_total 5163
_reflns_threshold_expression >2sigma(I)
_cod_data_source_file b712280b.txt
_cod_data_source_block 6a
_cod_depositor_comments
;
The following automatic conversions were performed:
'_symmetry_cell_setting' value 'Triclinic' changed to 'triclinic'
according to '/home/saulius/struct/CIF-dictionaries/cif_core.dic'
dictionary named 'cif_core.dic' version 2.4.1 from 2010-06-29.

Automatic conversion script
Id: cif_fix_enum 1527 2010-12-29 10:47:43Z saulius 
;
_cod_original_cell_volume 1134.7(4)
_cod_original_sg_symbol_H-M 'P-1 '
_cod_database_code 7201635

loop_
_symmetry_equiv_pos_as_xyz
'x, y, z'
'-x, -y, -z'

loop_
_atom_site_label
_atom_site_type_symbol
_atom_site_fract_x
_atom_site_fract_y
_atom_site_fract_z
_atom_site_U_iso_or_equiv
_atom_site_adp_type
_atom_site_occupancy
_atom_site_symmetry_multiplicity
_atom_site_calc_flag
_atom_site_refinement_flags
_atom_site_disorder_assembly
_atom_site_disorder_group
Dy1 Dy 0.586989(17) 0.597284(16) 0.631748(15) 0.01353(7) Uani 1 1 d . . .
Cu1 Cu 0.0000 1.5000 0.5000 0.01917(15) Uani 1 2 d S . .
O1 O 0.3966(3) 0.6168(3) 0.4051(3) 0.0245(6) Uani 1 1 d . . .
O2 O 0.4716(3) 0.7417(3) 0.4964(3) 0.0248(6) Uani 1 1 d . . .
O3 O 0.2829(4) 1.2491(3) 0.4396(3) 0.0316(7) Uani 1 1 d . . .
O4 O 0.0514(4) 1.3187(3) 0.4545(3) 0.0264(7) Uani 1 1 d . . .
O5 O -0.1287(5) 1.0627(4) 0.2623(6) 0.0625(15) Uani 1 1 d . . .
O6 O -0.0506(5) 0.8484(4) 0.2747(5) 0.0488(11) Uani 1 1 d . . .
O7 O 1.0029(3) 0.4411(3) 0.6695(3) 0.0221(6) Uani 1 1 d . . .
O8 O 0.7708(3) 0.4962(4) 0.7198(3) 0.0270(7) Uani 1 1 d . . .
O9 O 0.5290(3) 0.4814(4) 1.1649(3) 0.0285(7) Uani 1 1 d . . .
O10 O 0.6583(3) 0.3912(3) 1.2978(3) 0.0240(6) Uani 1 1 d . . .
O11 O 1.1760(4) 0.2477(5) 1.1588(3) 0.0486(11) Uani 1 1 d . . .
O12 O 1.2711(4) 0.2341(6) 0.9679(4) 0.0647(16) Uani 1 1 d . . .
O13 O 0.5010(5) 0.7710(5) 0.7735(4) 0.0584(13) Uani 1 1 d . . .
O14 O 0.7454(3) 0.5241(3) 0.4389(3) 0.0266(7) Uani 1 1 d . . .
O15 O 0.4248(7) 0.7477(7) 0.0307(6) 0.0786(17) Uani 1 1 d . . .
O16 O 0.6285(10) 0.9072(16) 0.3020(8) 0.175(6) Uani 1 1 d . . .
O17 O 0.4492(9) 0.9773(7) 0.1304(8) 0.114(3) Uani 1 1 d . . .
N1 N -0.0398(4) 0.9560(4) 0.2831(4) 0.0291(8) Uani 1 1 d . . .
N2 N 1.1692(4) 0.2613(5) 1.0520(4) 0.0313(9) Uani 1 1 d . . .
C1 C 0.2814(4) 0.8528(4) 0.4060(3) 0.0154(7) Uani 1 1 d . . .
C2 C 0.2821(4) 0.9780(4) 0.4314(4) 0.0168(7) Uani 1 1 d . . .
H2 H 0.3543 0.9834 0.4624 0.020 Uiso 1 1 calc R . .
C3 C 0.1755(4) 1.0950(4) 0.4108(3) 0.0157(7) Uani 1 1 d . . .
C4 C 0.0678(4) 1.0867(4) 0.3638(4) 0.0187(8) Uani 1 1 d . . .
H4 H -0.0059 1.1633 0.3520 0.022 Uiso 1 1 calc R . .
C5 C 0.0732(4) 0.9620(4) 0.3354(4) 0.0190(8) Uani 1 1 d . . .
C6 C 0.1775(4) 0.8439(4) 0.3553(4) 0.0196(8) Uani 1 1 d . . .
H6 H 0.1778 0.7613 0.3353 0.024 Uiso 1 1 calc R . .
C7 C 0.3919(4) 0.7272(4) 0.4373(3) 0.0156(7) Uani 1 1 d . . .
C8 C 0.1712(4) 1.2318(4) 0.4371(4) 0.0184(7) Uani 1 1 d . . .
C9 C 0.8943(4) 0.4182(4) 0.8766(3) 0.0169(7) Uani 1 1 d . . .
C10 C 0.7718(4) 0.4439(4) 0.9695(4) 0.0182(7) Uani 1 1 d . . .
H10 H 0.6846 0.4840 0.9506 0.022 Uiso 1 1 calc R . .
C11 C 0.7793(4) 0.4099(4) 1.0905(4) 0.0197(8) Uani 1 1 d . . .
C12 C 0.9099(5) 0.3494(4) 1.1189(4) 0.0227(8) Uani 1 1 d . . .
H12 H 0.9168 0.3261 1.1993 0.027 Uiso 1 1 calc R . .
C13 C 1.0282(4) 0.3251(4) 1.0246(4) 0.0205(8) Uani 1 1 d . . .
C14 C 1.0247(4) 0.3571(4) 0.9046(4) 0.0196(8) Uani 1 1 d . . .
H14 H 1.1073 0.3384 0.8434 0.024 Uiso 1 1 calc R . .
C15 C 0.8879(4) 0.4554(4) 0.7464(3) 0.0152(7) Uani 1 1 d . . .
C16 C 0.6480(4) 0.4304(4) 1.1899(4) 0.0209(8) Uani 1 1 d . . .
H13A H 0.4688 0.7600 0.8547 0.025 Uiso 1 1 d . . .
H13B H 0.4615 0.8592 0.7626 0.025 Uiso 1 1 d . . .
H14A H 0.7351 0.4697 0.3905 0.025 Uiso 1 1 d . . .
H14B H 0.7647 0.5870 0.3851 0.025 Uiso 1 1 d . . .

loop_
_atom_site_aniso_label
_atom_site_aniso_U_11
_atom_site_aniso_U_22
_atom_site_aniso_U_33
_atom_site_aniso_U_23
_atom_site_aniso_U_13
_atom_site_aniso_U_12
Dy1 0.01374(10) 0.01244(10) 0.01542(10) -0.00024(6) -0.00644(7) -0.00343(7)
Cu1 0.0267(4) 0.0093(3) 0.0135(3) -0.0011(2) 0.0049(3) -0.0029(3)
O1 0.0245(15) 0.0127(13) 0.0343(17) -0.0008(12) -0.0054(13) -0.0047(11)
O2 0.0235(15) 0.0196(14) 0.0326(17) 0.0039(12) -0.0160(13) -0.0032(12)
O3 0.0374(19) 0.0208(15) 0.048(2) 0.0032(14) -0.0205(16) -0.0174(14)
O4 0.0322(17) 0.0110(13) 0.0318(17) -0.0046(12) -0.0053(13) -0.0024(12)
O5 0.056(3) 0.031(2) 0.118(4) 0.002(2) -0.067(3) -0.0034(19)
O6 0.057(3) 0.0267(18) 0.084(3) 0.0001(19) -0.048(2) -0.0173(18)
O7 0.0175(14) 0.0268(15) 0.0173(14) 0.0030(11) -0.0003(11) -0.0055(12)
O8 0.0196(15) 0.0418(19) 0.0207(15) 0.0058(13) -0.0110(12) -0.0089(13)
O9 0.0172(14) 0.0433(19) 0.0196(15) 0.0015(13) -0.0041(12) -0.0043(13)
O10 0.0231(15) 0.0347(17) 0.0146(13) 0.0001(12) -0.0031(11) -0.0114(13)
O11 0.0312(19) 0.085(3) 0.0273(19) 0.0143(19) -0.0178(16) -0.014(2)
O12 0.0203(19) 0.114(4) 0.036(2) -0.005(2) -0.0071(17) 0.008(2)
O13 0.070(3) 0.050(3) 0.055(3) -0.035(2) 0.012(2) -0.028(2)
O14 0.0262(16) 0.0352(17) 0.0203(15) -0.0024(13) -0.0001(12) -0.0160(14)
O15 0.086(4) 0.084(4) 0.069(4) -0.018(3) -0.025(3) -0.022(3)
O16 0.097(6) 0.372(18) 0.097(6) -0.047(8) 0.001(5) -0.132(9)
O17 0.105(6) 0.076(5) 0.111(6) -0.002(4) 0.017(5) -0.001(4)
N1 0.031(2) 0.0216(18) 0.043(2) 0.0027(16) -0.0223(18) -0.0096(16)
N2 0.0199(18) 0.042(2) 0.028(2) 0.0057(17) -0.0088(16) -0.0039(17)
C1 0.0154(17) 0.0142(17) 0.0171(17) 0.0012(14) -0.0063(14) -0.0041(14)
C2 0.0175(18) 0.0111(16) 0.0221(19) -0.0006(14) -0.0065(15) -0.0036(14)
C3 0.0211(18) 0.0107(16) 0.0167(17) 0.0008(13) -0.0058(14) -0.0063(14)
C4 0.0174(18) 0.0127(17) 0.025(2) 0.0018(14) -0.0069(15) -0.0026(14)
C5 0.0187(18) 0.0176(18) 0.025(2) 0.0009(15) -0.0116(16) -0.0068(15)
C6 0.0202(19) 0.0140(17) 0.028(2) -0.0006(15) -0.0095(16) -0.0069(15)
C7 0.0153(17) 0.0123(16) 0.0170(17) 0.0026(13) -0.0025(14) -0.0036(14)
C8 0.026(2) 0.0132(17) 0.0168(18) 0.0018(14) -0.0054(15) -0.0084(15)
C9 0.0163(18) 0.0191(18) 0.0147(18) 0.0007(14) -0.0040(14) -0.0052(15)
C10 0.0142(17) 0.0240(19) 0.0156(18) 0.0015(15) -0.0058(14) -0.0043(15)
C11 0.0171(19) 0.0225(19) 0.0167(18) -0.0016(15) -0.0012(15) -0.0049(15)
C12 0.025(2) 0.029(2) 0.0153(18) 0.0043(16) -0.0075(16) -0.0094(17)
C13 0.0153(18) 0.023(2) 0.021(2) 0.0001(15) -0.0084(15) -0.0020(15)
C14 0.0180(19) 0.0210(19) 0.0185(19) 0.0011(15) -0.0043(15) -0.0051(15)
C15 0.0172(17) 0.0162(17) 0.0140(17) 0.0016(13) -0.0060(14) -0.0069(14)
C16 0.0196(19) 0.027(2) 0.0154(18) -0.0022(15) -0.0031(15) -0.0078(16)

loop_
_atom_type_symbol
_atom_type_description
_atom_type_scat_dispersion_real
_atom_type_scat_dispersion_imag
_atom_type_scat_source
C C 0.0033 0.0016 'International Tables Vol C Tables 4.2.6.8 and 6.1.1.4'
H H 0.0000 0.0000 'International Tables Vol C Tables 4.2.6.8 and 6.1.1.4'
N N 0.0061 0.0033 'International Tables Vol C Tables 4.2.6.8 and 6.1.1.4'
O O 0.0106 0.0060 'International Tables Vol C Tables 4.2.6.8 and 6.1.1.4'
Cu Cu 0.3201 1.2651 'International Tables Vol C Tables 4.2.6.8 and 6.1.1.4'
Dy Dy -0.1892 4.4098 'International Tables Vol C Tables 4.2.6.8 and 6.1.1.4'

loop_
_geom_angle_atom_site_label_1
_geom_angle_atom_site_label_2
_geom_angle_atom_site_label_3
_geom_angle
_geom_angle_site_symmetry_1
_geom_angle_site_symmetry_3
_geom_angle_publ_flag
O8 Dy1 O1 85.57(12) . 2_666 ?
O8 Dy1 O2 154.94(12) . . ?
O1 Dy1 O2 107.90(11) 2_666 . ?
O8 Dy1 O13 89.50(17) . . ?
O1 Dy1 O13 146.81(15) 2_666 . ?
O2 Dy1 O13 89.87(16) . . ?
O8 Dy1 O14 87.80(12) . . ?
O1 Dy1 O14 69.33(12) 2_666 . ?
O2 Dy1 O14 77.92(12) . . ?
O13 Dy1 O14 143.33(14) . . ?
O8 Dy1 O3 80.97(12) . 2_676 ?
O1 Dy1 O3 138.66(12) 2_666 2_676 ?
O2 Dy1 O3 75.01(12) . 2_676 ?
O13 Dy1 O3 72.21(15) . 2_676 ?
O14 Dy1 O3 71.25(12) . 2_676 ?
O8 Dy1 O10 130.01(11) . 2_667 ?
O1 Dy1 O10 78.93(11) 2_666 2_667 ?
O2 Dy1 O10 74.32(11) . 2_667 ?
O13 Dy1 O10 79.34(15) . 2_667 ?
O14 Dy1 O10 128.27(11) . 2_667 ?
O3 Dy1 O10 137.73(12) 2_676 2_667 ?
O8 Dy1 O9 77.56(11) . 2_667 ?
O1 Dy1 O9 76.86(12) 2_666 2_667 ?
O2 Dy1 O9 125.40(11) . 2_667 ?
O13 Dy1 O9 70.04(15) . 2_667 ?
O14 Dy1 O9 144.04(12) . 2_667 ?
O3 Dy1 O9 136.31(12) 2_676 2_667 ?
O10 Dy1 O9 52.74(10) 2_667 2_667 ?
O8 Dy1 C16 104.11(12) . 2_667 ?
O1 Dy1 C16 79.66(12) 2_666 2_667 ?
O2 Dy1 C16 99.15(12) . 2_667 ?
O13 Dy1 C16 69.78(15) . 2_667 ?
O14 Dy1 C16 145.85(11) . 2_667 ?
O3 Dy1 C16 141.54(13) 2_676 2_667 ?
O10 Dy1 C16 26.54(11) 2_667 2_667 ?
O9 Dy1 C16 26.56(11) 2_667 2_667 ?
O4 Cu1 O4 180.000(1) . 2_586 ?
O4 Cu1 O7 89.52(14) . 2_676 ?
O4 Cu1 O7 90.48(14) 2_586 2_676 ?
O4 Cu1 O7 90.48(14) . 1_465 ?
O4 Cu1 O7 89.52(14) 2_586 1_465 ?
O7 Cu1 O7 180.000(1) 2_676 1_465 ?
C7 O1 Dy1 172.9(3) . 2_666 ?
C7 O2 Dy1 130.3(3) . . ?
C8 O3 Dy1 141.5(3) . 2_676 ?
C8 O4 Cu1 127.3(3) . . ?
C15 O7 Cu1 118.7(3) . 1_645 ?
C15 O8 Dy1 165.3(3) . . ?
C16 O9 Dy1 90.8(3) . 2_667 ?
C16 O10 Dy1 94.0(3) . 2_667 ?
Dy1 O13 H13A 124.4 . . ?
Dy1 O13 H13B 129.8 . . ?
H13A O13 H13B 101.8 . . ?
Dy1 O14 H14A 123.8 . . ?
Dy1 O14 H14B 117.5 . . ?
H14A O14 H14B 101.1 . . ?
O6 N1 O5 122.4(4) . . ?
O6 N1 C5 119.0(4) . . ?
O5 N1 C5 118.2(4) . . ?
O12 N2 O11 123.2(4) . . ?
O12 N2 C13 118.5(4) . . ?
O11 N2 C13 118.1(4) . . ?
C6 C1 C2 120.2(4) . . ?
C6 C1 C7 120.2(3) . . ?
C2 C1 C7 119.6(3) . . ?
C3 C2 C1 120.6(4) . . ?
C3 C2 H2 119.7 . . ?
C1 C2 H2 119.7 . . ?
C2 C3 C4 119.6(3) . . ?
C2 C3 C8 122.6(4) . . ?
C4 C3 C8 117.8(3) . . ?
C5 C4 C3 118.3(4) . . ?
C5 C4 H4 120.8 . . ?
C3 C4 H4 120.8 . . ?
C4 C5 C6 123.3(4) . . ?
C4 C5 N1 117.4(4) . . ?
C6 C5 N1 119.3(4) . . ?
C1 C6 C5 117.9(4) . . ?
C1 C6 H6 121.1 . . ?
C5 C6 H6 121.1 . . ?
O1 C7 O2 124.6(4) . . ?
O1 C7 C1 118.7(3) . . ?
O2 C7 C1 116.7(3) . . ?
O3 C8 O4 126.5(4) . . ?
O3 C8 C3 119.1(4) . . ?
O4 C8 C3 114.5(4) . . ?
C14 C9 C10 119.9(4) . . ?
C14 C9 C15 119.2(4) . . ?
C10 C9 C15 120.9(3) . . ?
C11 C10 C9 120.3(4) . . ?
C11 C10 H10 119.8 . . ?
C9 C10 H10 119.8 . . ?
C10 C11 C12 119.9(4) . . ?
C10 C11 C16 120.5(4) . . ?
C12 C11 C16 119.5(4) . . ?
C13 C12 C11 118.0(4) . . ?
C13 C12 H12 121.0 . . ?
C11 C12 H12 121.0 . . ?
C14 C13 C12 123.6(4) . . ?
C14 C13 N2 117.1(4) . . ?
C12 C13 N2 119.3(4) . . ?
C13 C14 C9 118.3(4) . . ?
C13 C14 H14 120.9 . . ?
C9 C14 H14 120.9 . . ?
O8 C15 O7 124.0(4) . . ?
O8 C15 C9 118.9(3) . . ?
O7 C15 C9 117.0(3) . . ?
O9 C16 O10 120.8(4) . . ?
O9 C16 C11 120.1(4) . . ?
O10 C16 C11 119.0(4) . . ?
O9 C16 Dy1 62.6(2) . 2_667 ?
O10 C16 Dy1 59.5(2) . 2_667 ?
C11 C16 Dy1 166.1(3) . 2_667 ?

loop_
_geom_bond_atom_site_label_1
_geom_bond_atom_site_label_2
_geom_bond_distance
_geom_bond_site_symmetry_2
_geom_bond_publ_flag
Dy1 O8 2.266(3) . ?
Dy1 O1 2.298(3) 2_666 ?
Dy1 O2 2.298(3) . ?
Dy1 O13 2.359(4) . ?
Dy1 O14 2.393(3) . ?
Dy1 O3 2.413(3) 2_676 ?
Dy1 O10 2.437(3) 2_667 ?
Dy1 O9 2.506(3) 2_667 ?
Dy1 C16 2.821(4) 2_667 ?
Cu1 O4 1.905(3) . ?
Cu1 O4 1.905(3) 2_586 ?
Cu1 O7 1.954(3) 2_676 ?
Cu1 O7 1.954(3) 1_465 ?
O1 C7 1.249(5) . ?
O1 Dy1 2.298(3) 2_666 ?
O2 C7 1.250(5) . ?
O3 C8 1.248(5) . ?
O3 Dy1 2.413(3) 2_676 ?
O4 C8 1.250(5) . ?
O5 N1 1.233(5) . ?
O6 N1 1.204(5) . ?
O7 C15 1.257(5) . ?
O7 Cu1 1.954(3) 1_645 ?
O8 C15 1.249(5) . ?
O9 C16 1.262(5) . ?
O9 Dy1 2.506(3) 2_667 ?
O10 C16 1.264(5) . ?
O10 Dy1 2.437(3) 2_667 ?
O11 N2 1.219(5) . ?
O12 N2 1.201(6) . ?
O13 H13A 0.9022 . ?
O13 H13B 0.8911 . ?
O14 H14A 0.8895 . ?
O14 H14B 0.8903 . ?
N1 C5 1.470(5) . ?
N2 C13 1.487(5) . ?
C1 C6 1.385(5) . ?
C1 C2 1.395(5) . ?
C1 C7 1.506(5) . ?
C2 C3 1.394(5) . ?
C2 H2 0.9300 . ?
C3 C4 1.394(5) . ?
C3 C8 1.499(5) . ?
C4 C5 1.376(5) . ?
C4 H4 0.9300 . ?
C5 C6 1.387(6) . ?
C6 H6 0.9300 . ?
C9 C14 1.390(5) . ?
C9 C10 1.392(5) . ?
C9 C15 1.495(5) . ?
C10 C11 1.392(6) . ?
C10 H10 0.9300 . ?
C11 C12 1.394(6) . ?
C11 C16 1.496(6) . ?
C12 C13 1.373(6) . ?
C12 H12 0.9300 . ?
C13 C14 1.370(6) . ?
C14 H14 0.9300 . ?
C16 Dy1 2.821(4) 2_667 ?
